data_4126691
loop_
_publ_author_name
'Wang, Zhixun'
'Nicolini, Corrado'
'Hervieu, Cedric'
'Wong, Yuk-Fai'
'Zanoni, Giuseppe'
'Zhang, Liming'

_publ_section_title
;
 Remote Cooperative Group Strategy Enables Ligands for Accelera-tive
 Asymmetric Gold Catalysis.
;
_journal_name_full 'Journal of the American Chemical Society'
_journal_paper_doi 10.1021/jacs.7b09136
_journal_year 2017
_chemical_absolute_configuration ad
_chemical_formula_sum 'C47 H54 Au Cl3 N O2 P'
_chemical_formula_weight 999.20
_space_group_crystal_system triclinic
_space_group_IT_number 1
_space_group_name_Hall 'P 1'
_space_group_name_H-M_alt 'P 1'
_symmetry_space_group_name_Hall 'P 1'
_symmetry_space_group_name_H-M 'P 1'
_atom_sites_solution_hydrogens geom
_audit_creation_method SHELXL-2014/7
_cell_angle_alpha 103.354(5)
_cell_angle_beta 91.074(5)
_cell_angle_gamma 105.323(5)
_cell_formula_units_Z 1
_cell_length_a 9.2410(17)
_cell_length_b 10.377(2)
_cell_length_c 11.494(2)
_cell_measurement_reflns_used 1480
_cell_measurement_temperature 100(2)
_cell_measurement_theta_max 27.7
_cell_measurement_theta_min 2.8
_cell_volume 1030.5(3)
_computing_structure_refinement 'SHELXL-2014/7 (Sheldrick, 2014)'
_diffrn_ambient_temperature 100(2)
_diffrn_measured_fraction_theta_full 1.000
_diffrn_measured_fraction_theta_max 0.994
_diffrn_measurement_device_type 'Bruker Kappa Apex II'
_diffrn_measurement_method 'Omega scan'
_diffrn_radiation_type MoK\a
_diffrn_radiation_wavelength 0.71073
_diffrn_reflns_av_R_equivalents 0.0337
_diffrn_reflns_av_unetI/netI 0.0679
_diffrn_reflns_Laue_measured_fraction_full 1.000
_diffrn_reflns_Laue_measured_fraction_max 0.994
_diffrn_reflns_limit_h_max 11
_diffrn_reflns_limit_h_min -11
_diffrn_reflns_limit_k_max 13
_diffrn_reflns_limit_k_min -13
_diffrn_reflns_limit_l_max 14
_diffrn_reflns_limit_l_min -14
_diffrn_reflns_number 14630
_diffrn_reflns_point_group_measured_fraction_full 0.972
_diffrn_reflns_point_group_measured_fraction_max 0.953
_diffrn_reflns_theta_full 25.242
_diffrn_reflns_theta_max 27.273
_diffrn_reflns_theta_min 1.828
_exptl_absorpt_coefficient_mu 3.843
_exptl_absorpt_correction_T_max 0.7455
_exptl_absorpt_correction_T_min 0.6959
_exptl_absorpt_correction_type multi-scan
_exptl_absorpt_process_details sadabs
_exptl_crystal_colour colorless
_exptl_crystal_density_diffrn 1.610
_exptl_crystal_description block
_exptl_crystal_F_000 504
_exptl_crystal_size_max 0.250
_exptl_crystal_size_mid 0.200
_exptl_crystal_size_min 0.050
_refine_diff_density_max 0.722
_refine_diff_density_min -1.015
_refine_diff_density_rms 0.123
_refine_ls_abs_structure_details
;
 Flack x determined using 3971 quotients [(I+)-(I-)]/[(I+)+(I-)]
 (Parsons, Flack and Wagner, Acta Cryst. B69 (2013) 249-259).
;
_refine_ls_abs_structure_Flack -0.019(4)
_refine_ls_extinction_method none
_refine_ls_goodness_of_fit_ref 1.032
_refine_ls_hydrogen_treatment constr
_refine_ls_matrix_type full
_refine_ls_number_parameters 501
_refine_ls_number_reflns 8828
_refine_ls_number_restraints 3
_refine_ls_restrained_S_all 1.032
_refine_ls_R_factor_all 0.0366
_refine_ls_R_factor_gt 0.0353
_refine_ls_shift/su_max 0.000
_refine_ls_shift/su_mean 0.000
_refine_ls_structure_factor_coef Fsqd
_refine_ls_weighting_details 'w=1/[\s^2^(Fo^2^)+(0.0219P)^2^+0.0664P] where P=(Fo^2^+2Fc^2^)/3'
_refine_ls_weighting_scheme calc
_refine_ls_wR_factor_gt 0.0619
_refine_ls_wR_factor_ref 0.0625
_reflns_Friedel_coverage 0.919
_reflns_Friedel_fraction_full 0.945
_reflns_Friedel_fraction_max 0.913
_reflns_number_gt 8715
_reflns_number_total 8828
_reflns_threshold_expression 'I > 2\s(I)'
_cod_data_source_file ja7b09136_si_002.cif
_cod_data_source_block 02072017_n_0m_b
_cod_database_code 4126691
_shelx_shelxl_version_number 2014/7
_shelx_space_group_comment
;
The symmetry employed for this shelxl refinement is uniquely defined
by the following loop, which should always be used as a source of
symmetry information in preference to the above space-group names.
They are only intended as comments.
;
_shelx_estimated_absorpt_t_min 0.447
_shelx_estimated_absorpt_t_max 0.831

loop_
_space_group_symop_operation_xyz
'x, y, z'

loop_
_atom_site_label
_atom_site_type_symbol
_atom_site_fract_x
_atom_site_fract_y
_atom_site_fract_z
_atom_site_U_iso_or_equiv
_atom_site_adp_type
_atom_site_occupancy
_atom_site_site_symmetry_order
_atom_site_calc_flag
_atom_site_refinement_flags_posn
_atom_site_refinement_flags_adp
_atom_site_refinement_flags_occupancy
Au1 Au 0.65354(5) 0.86554(4) 0.53924(4) 0.01197(7) Uani 1 1 d . . .
C1 C 0.3547(8) 0.7074(7) 0.6752(6) 0.0109(15) Uani 1 1 d . . .
C2 C 0.2676(8) 0.6910(8) 0.7758(6) 0.0143(16) Uani 1 1 d . . .
H2 H 0.2943 0.7601 0.8490 0.017 Uiso 1 1 calc R U .
C3 C 0.1483(8) 0.5792(7) 0.7692(7) 0.0142(16) Uani 1 1 d . . .
H3 H 0.0931 0.5720 0.8374 0.017 Uiso 1 1 calc R U .
C4 C 0.1050(8) 0.4735(7) 0.6623(6) 0.0116(15) Uani 1 1 d . . .
C5 C -0.0156(8) 0.3542(7) 0.6554(7) 0.0152(17) Uani 1 1 d . . .
H5 H -0.0713 0.3457 0.7232 0.018 Uiso 1 1 calc R U .
C6 C -0.0529(9) 0.2510(8) 0.5524(7) 0.0182(18) Uani 1 1 d . . .
H6 H -0.1344 0.1716 0.5487 0.022 Uiso 1 1 calc R U .
C7 C 0.0292(9) 0.2628(8) 0.4525(7) 0.0175(17) Uani 1 1 d . . .
H7 H 0.0045 0.1900 0.3817 0.021 Uiso 1 1 calc R U .
C8 C 0.1451(9) 0.3781(8) 0.4556(7) 0.0180(17) Uani 1 1 d . . .
H8 H 0.1976 0.3852 0.3860 0.022 Uiso 1 1 calc R U .
C9 C 0.1875(8) 0.4865(7) 0.5605(6) 0.0131(16) Uani 1 1 d . . .
C10 C 0.3114(8) 0.6082(7) 0.5672(6) 0.0113(15) Uani 1 1 d . . .
C11 C 0.3782(8) 0.6169(7) 0.4505(6) 0.0130(16) Uani 1 1 d . . .
C12 C 0.3149(9) 0.6741(7) 0.3735(6) 0.0147(16) Uani 1 1 d . . .
C13 C 0.3592(9) 0.6686(8) 0.2544(6) 0.0165(17) Uani 1 1 d . . .
C14 C 0.4608(9) 0.5980(8) 0.2140(7) 0.0210(19) Uani 1 1 d . . .
H14 H 0.4838 0.5877 0.1327 0.025 Uiso 1 1 calc R U .
C15 C 0.5321(9) 0.5405(8) 0.2888(7) 0.0189(18) Uani 1 1 d . . .
C16 C 0.6455(10) 0.4745(8) 0.2500(8) 0.026(2) Uani 1 1 d . . .
H16 H 0.6726 0.4662 0.1698 0.031 Uiso 1 1 calc R U .
C17 C 0.7156(10) 0.4232(10) 0.3260(10) 0.031(3) Uani 1 1 d . . .
H17 H 0.7922 0.3808 0.2988 0.038 Uiso 1 1 calc R U .
C18 C 0.6761(9) 0.4320(8) 0.4439(8) 0.0234(19) Uani 1 1 d . . .
H18 H 0.7261 0.3956 0.4961 0.028 Uiso 1 1 calc R U .
C19 C 0.5660(8) 0.4928(8) 0.4847(7) 0.0169(17) Uani 1 1 d . . .
H19 H 0.5390 0.4967 0.5645 0.020 Uiso 1 1 calc R U .
C20 C 0.4920(8) 0.5499(7) 0.4092(7) 0.0152(17) Uani 1 1 d . . .
C21 C 0.2935(10) 0.7391(9) 0.1727(7) 0.024(2) Uani 1 1 d . . .
C22 C 0.2638(10) 0.9558(10) 0.1411(8) 0.031(2) Uani 1 1 d . . .
H22A H 0.1529 0.9327 0.1422 0.037 Uiso 1 1 calc R U .
H22B H 0.2893 0.9377 0.0567 0.037 Uiso 1 1 calc R U .
C23 C 0.3359(14) 1.1052(11) 0.2060(10) 0.052(3) Uani 1 1 d . . .
C24A C 0.4809(19) 1.0987(12) 0.2713(12) 0.038(4) Uani 0.732(17) 1 d . . P
C25 C 0.4326(11) 0.9674(8) 0.3098(8) 0.031(2) Uani 1 1 d . . .
C26 C 0.0554(9) 0.6695(10) 0.3642(8) 0.027(2) Uani 1 1 d . . .
H26A H 0.0514 0.6450 0.2764 0.040 Uiso 1 1 calc R U .
H26B H -0.0099 0.7294 0.3903 0.040 Uiso 1 1 calc R U .
H26C H 0.0210 0.5855 0.3930 0.040 Uiso 1 1 calc R U .
C27 C 0.4471(8) 1.0158(7) 0.7351(7) 0.0137(16) Uani 1 1 d . . .
C28 C 0.3903(9) 1.0538(8) 0.8584(7) 0.0194(18) Uani 1 1 d . . .
H28A H 0.4739 1.0759 0.9212 0.023 Uiso 1 1 calc R U .
H28B H 0.3106 0.9743 0.8708 0.023 Uiso 1 1 calc R U .
C29 C 0.5718(9) 1.1414(8) 0.7198(8) 0.024(2) Uani 1 1 d . . .
H29A H 0.6569 1.1618 0.7811 0.029 Uiso 1 1 calc R U .
H29B H 0.6097 1.1195 0.6397 0.029 Uiso 1 1 calc R U .
C30 C 0.3163(9) 0.9850(8) 0.6395(7) 0.0176(17) Uani 1 1 d . . .
H30A H 0.3507 0.9580 0.5587 0.021 Uiso 1 1 calc R U .
H30B H 0.2335 0.9072 0.6508 0.021 Uiso 1 1 calc R U .
C31 C 0.3269(9) 1.1783(8) 0.8694(7) 0.0203(18) Uani 1 1 d . . .
H31 H 0.2880 1.2002 0.9501 0.024 Uiso 1 1 calc R U .
C32 C 0.1992(9) 1.1474(8) 0.7722(7) 0.0201(18) Uani 1 1 d . . .
H32A H 0.1601 1.2288 0.7795 0.024 Uiso 1 1 calc R U .
H32B H 0.1158 1.0691 0.7818 0.024 Uiso 1 1 calc R U .
C33 C 0.2587(10) 1.1117(9) 0.6486(7) 0.0218(19) Uani 1 1 d . . .
H33 H 0.1751 1.0906 0.5846 0.026 Uiso 1 1 calc R U .
C34 C 0.3836(10) 1.2358(9) 0.6355(8) 0.029(2) Uani 1 1 d . . .
H34A H 0.3434 1.3166 0.6431 0.035 Uiso 1 1 calc R U .
H34B H 0.4214 1.2159 0.5551 0.035 Uiso 1 1 calc R U .
C35 C 0.5130(11) 1.2684(9) 0.7328(9) 0.026(2) Uani 1 1 d . . .
H35 H 0.5957 1.3486 0.7232 0.032 Uiso 1 1 calc R U .
C36 C 0.4536(10) 1.3023(9) 0.8563(8) 0.030(2) Uani 1 1 d . . .
H36A H 0.4150 1.3841 0.8648 0.036 Uiso 1 1 calc R U .
H36B H 0.5361 1.3236 0.9199 0.036 Uiso 1 1 calc R U .
C37 C 0.6427(8) 0.8427(7) 0.8261(6) 0.0128(16) Uani 1 1 d . . .
C38 C 0.7846(8) 0.9678(8) 0.8512(7) 0.0158(17) Uani 1 1 d . . .
H38A H 0.8304 0.9760 0.7752 0.019 Uiso 1 1 calc R U .
H38B H 0.7556 1.0534 0.8849 0.019 Uiso 1 1 calc R U .
C39 C 0.5744(8) 0.8318(8) 0.9464(7) 0.0154(17) Uani 1 1 d . . .
H39A H 0.5406 0.9148 0.9798 0.018 Uiso 1 1 calc R U .
H39B H 0.4855 0.7503 0.9325 0.018 Uiso 1 1 calc R U .
C40 C 0.6920(9) 0.7108(8) 0.7786(7) 0.0165(17) Uani 1 1 d . . .
H40A H 0.6025 0.6298 0.7632 0.020 Uiso 1 1 calc R U .
H40B H 0.7369 0.7145 0.7015 0.020 Uiso 1 1 calc R U .
C41 C 0.8997(9) 0.9502(8) 0.9403(7) 0.0176(17) Uani 1 1 d . . .
H41 H 0.9912 1.0309 0.9543 0.021 Uiso 1 1 calc R U .
C42 C 0.8298(9) 0.9437(8) 1.0597(7) 0.0174(17) Uani 1 1 d . . .
H42A H 0.9042 0.9354 1.1187 0.021 Uiso 1 1 calc R U .
H42B H 0.8001 1.0291 1.0926 0.021 Uiso 1 1 calc R U .
C43 C 0.6916(8) 0.8186(8) 1.0371(7) 0.0148(16) Uani 1 1 d . . .
H43 H 0.6456 0.8129 1.1145 0.018 Uiso 1 1 calc R U .
C44 C 0.7376(9) 0.6872(8) 0.9864(7) 0.0168(17) Uani 1 1 d . . .
H44A H 0.6484 0.6062 0.9742 0.020 Uiso 1 1 calc R U .
H44B H 0.8123 0.6770 1.0440 0.020 Uiso 1 1 calc R U .
C45 C 0.8057(9) 0.6936(8) 0.8668(7) 0.0154(17) Uani 1 1 d . . .
H45 H 0.8351 0.6071 0.8333 0.018 Uiso 1 1 calc R U .
C46 C 0.9447(11) 0.8179(10) 0.8878(9) 0.017(2) Uani 1 1 d . . .
H46A H 1.0208 0.8074 0.9441 0.020 Uiso 1 1 calc R U .
H46B H 0.9897 0.8233 0.8110 0.020 Uiso 1 1 calc R U .
C47 C 0.0464(9) 0.3660(9) 0.0182(7) 0.0235(19) Uani 1 1 d . . .
H47A H 0.0736 0.3016 -0.0501 0.028 Uiso 1 1 calc R U .
H47B H 0.1192 0.4577 0.0283 0.028 Uiso 1 1 calc R U .
Cl1 Cl 0.7955(4) 0.8909(3) 0.3802(3) 0.0220(8) Uani 1 1 d . . .
Cl2 Cl 0.0588(3) 0.3083(2) 0.14920(19) 0.0351(6) Uani 1 1 d . . .
Cl3 Cl -0.1368(3) 0.3773(3) -0.0141(2) 0.0337(5) Uani 1 1 d . . .
N1 N 0.3266(9) 0.8752(9) 0.2077(7) 0.018(2) Uani 1 1 d . . .
O1 O 0.2181(7) 0.6718(6) 0.0779(5) 0.0376(17) Uani 1 1 d . . .
O2 O 0.2078(6) 0.7407(5) 0.4128(4) 0.0171(12) Uani 1 1 d . . .
P1 P 0.5189(4) 0.8576(3) 0.7001(3) 0.0109(7) Uani 1 1 d . . .
C24B C 0.376(5) 1.103(3) 0.320(3) 0.038(4) Uani 0.268(17) 1 d . . P

loop_
_atom_site_aniso_label
_atom_site_aniso_U_11
_atom_site_aniso_U_22
_atom_site_aniso_U_33
_atom_site_aniso_U_23
_atom_site_aniso_U_13
_atom_site_aniso_U_12
Au1 0.01024(13) 0.01303(12) 0.01270(12) 0.00456(9) 0.00275(9) 0.00194(9)
C1 0.010(4) 0.013(4) 0.015(4) 0.005(3) 0.003(3) 0.009(3)
C2 0.014(4) 0.018(4) 0.013(4) 0.002(3) 0.002(3) 0.009(3)
C3 0.013(4) 0.016(4) 0.015(4) 0.006(3) 0.007(3) 0.004(3)
C4 0.009(4) 0.011(4) 0.015(4) 0.004(3) 0.000(3) 0.002(3)
C5 0.015(4) 0.015(4) 0.018(4) 0.010(3) 0.006(3) 0.003(3)
C6 0.018(5) 0.014(4) 0.025(4) 0.012(3) 0.000(4) 0.002(3)
C7 0.021(5) 0.011(4) 0.013(4) -0.003(3) -0.006(3) -0.001(3)
C8 0.017(4) 0.019(4) 0.018(4) 0.011(3) 0.004(3) 0.000(3)
C9 0.012(4) 0.015(4) 0.014(4) 0.006(3) 0.000(3) 0.004(3)
C10 0.007(4) 0.016(4) 0.014(4) 0.008(3) 0.002(3) 0.005(3)
C11 0.014(4) 0.007(4) 0.016(4) 0.005(3) 0.005(3) -0.001(3)
C12 0.017(4) 0.010(4) 0.015(4) 0.001(3) 0.004(3) 0.002(3)
C13 0.023(5) 0.012(4) 0.008(4) 0.000(3) 0.004(3) -0.003(3)
C14 0.028(5) 0.014(4) 0.016(4) 0.003(3) 0.010(4) -0.003(4)
C15 0.017(4) 0.011(4) 0.022(4) 0.002(3) 0.007(3) -0.004(3)
C16 0.025(5) 0.019(4) 0.030(5) 0.003(4) 0.014(4) 0.002(4)
C17 0.012(5) 0.024(6) 0.056(7) 0.004(5) 0.017(5) 0.006(4)
C18 0.020(5) 0.021(4) 0.029(5) 0.003(4) 0.001(4) 0.007(4)
C19 0.013(4) 0.014(4) 0.023(4) 0.004(3) 0.004(3) 0.003(3)
C20 0.010(4) 0.008(4) 0.020(4) 0.001(3) 0.003(3) -0.006(3)
C21 0.022(5) 0.029(5) 0.018(4) 0.010(4) 0.002(4) -0.003(4)
C22 0.018(5) 0.055(6) 0.033(5) 0.031(5) 0.000(4) 0.015(5)
C23 0.075(9) 0.035(6) 0.052(7) 0.013(5) -0.001(6) 0.025(6)
C24A 0.067(11) 0.011(6) 0.028(8) 0.007(5) -0.004(7) -0.003(7)
C25 0.044(6) 0.016(4) 0.024(5) 0.007(4) -0.016(4) -0.008(4)
C26 0.016(5) 0.039(6) 0.026(5) 0.011(5) -0.003(4) 0.007(4)
C27 0.014(4) 0.009(4) 0.019(4) 0.002(3) 0.002(3) 0.005(3)
C28 0.027(5) 0.023(4) 0.011(4) 0.005(3) 0.000(3) 0.012(4)
C29 0.010(4) 0.020(4) 0.044(5) 0.013(4) 0.005(4) 0.002(3)
C30 0.017(4) 0.024(4) 0.015(4) 0.008(3) 0.001(3) 0.009(4)
C31 0.027(5) 0.021(4) 0.014(4) 0.001(3) 0.003(4) 0.012(4)
C32 0.019(5) 0.020(4) 0.027(5) 0.010(4) 0.004(4) 0.010(4)
C33 0.025(5) 0.030(5) 0.015(4) 0.010(4) -0.001(4) 0.013(4)
C34 0.038(6) 0.027(5) 0.038(5) 0.021(4) 0.018(4) 0.021(4)
C35 0.023(6) 0.014(5) 0.049(6) 0.019(4) 0.014(5) 0.004(4)
C36 0.029(5) 0.017(4) 0.045(6) 0.002(4) -0.010(4) 0.012(4)
C37 0.012(4) 0.014(4) 0.013(4) 0.004(3) 0.004(3) 0.003(3)
C38 0.018(4) 0.014(4) 0.016(4) 0.005(3) 0.004(3) 0.003(3)
C39 0.011(4) 0.017(4) 0.021(4) 0.007(3) 0.006(3) 0.006(3)
C40 0.016(4) 0.017(4) 0.017(4) 0.006(3) 0.006(3) 0.003(3)
C41 0.010(4) 0.020(4) 0.021(4) 0.008(4) -0.002(3) -0.001(3)
C42 0.014(4) 0.020(4) 0.018(4) 0.004(3) -0.001(3) 0.007(3)
C43 0.014(4) 0.020(4) 0.008(3) 0.004(3) 0.001(3) 0.000(3)
C44 0.018(4) 0.016(4) 0.017(4) 0.005(3) -0.002(3) 0.005(3)
C45 0.016(4) 0.010(4) 0.018(4) -0.002(3) 0.000(3) 0.006(3)
C46 0.014(5) 0.020(5) 0.019(5) 0.006(4) 0.007(4) 0.006(4)
C47 0.027(5) 0.030(5) 0.017(4) 0.006(4) 0.004(4) 0.012(4)
Cl1 0.0240(19) 0.0246(16) 0.0189(16) 0.0087(13) 0.0085(14) 0.0057(13)
Cl2 0.0493(16) 0.0291(12) 0.0236(11) 0.0076(10) -0.0085(11) 0.0053(11)
Cl3 0.0294(13) 0.0459(14) 0.0291(12) 0.0064(11) 0.0044(10) 0.0182(11)
N1 0.020(5) 0.020(5) 0.011(4) 0.007(3) -0.005(3) -0.002(4)
O1 0.049(4) 0.036(4) 0.017(3) 0.009(3) -0.009(3) -0.008(3)
O2 0.015(3) 0.021(3) 0.014(3) 0.004(2) 0.000(2) 0.004(2)
P1 0.0095(16) 0.0121(14) 0.0107(15) 0.0029(11) 0.0033(12) 0.0022(11)
C24B 0.067(11) 0.011(6) 0.028(8) 0.007(5) -0.004(7) -0.003(7)

loop_
_atom_type_symbol
_atom_type_description
_atom_type_scat_dispersion_real
_atom_type_scat_dispersion_imag
_atom_type_scat_source
C C 0.0033 0.0016 'International Tables Vol C Tables 4.2.6.8 and 6.1.1.4'
H H 0.0000 0.0000 'International Tables Vol C Tables 4.2.6.8 and 6.1.1.4'
N N 0.0061 0.0033 'International Tables Vol C Tables 4.2.6.8 and 6.1.1.4'
O O 0.0106 0.0060 'International Tables Vol C Tables 4.2.6.8 and 6.1.1.4'
P P 0.1023 0.0942 'International Tables Vol C Tables 4.2.6.8 and 6.1.1.4'
Cl Cl 0.1484 0.1585 'International Tables Vol C Tables 4.2.6.8 and 6.1.1.4'
Au Au -2.0133 8.8022 'International Tables Vol C Tables 4.2.6.8 and 6.1.1.4'

loop_
_geom_angle_atom_site_label_1
_geom_angle_atom_site_label_2
_geom_angle_atom_site_label_3
_geom_angle
P1 Au1 Cl1 175.80(16)
C10 C1 C2 118.7(7)
C10 C1 P1 124.4(5)
C2 C1 P1 116.9(6)
C3 C2 C1 121.8(7)
C3 C2 H2 119.1
C1 C2 H2 119.1
C2 C3 C4 121.0(7)
C2 C3 H3 119.5
C4 C3 H3 119.5
C3 C4 C5 121.6(7)
C3 C4 C9 118.8(6)
C5 C4 C9 119.5(7)
C6 C5 C4 120.8(7)
C6 C5 H5 119.6
C4 C5 H5 119.6
C5 C6 C7 119.8(7)
C5 C6 H6 120.1
C7 C6 H6 120.1
C8 C7 C6 120.8(7)
C8 C7 H7 119.6
C6 C7 H7 119.6
C7 C8 C9 121.0(7)
C7 C8 H8 119.5
C9 C8 H8 119.5
C8 C9 C4 118.0(7)
C8 C9 C10 122.3(7)
C4 C9 C10 119.7(7)
C1 C10 C9 119.8(6)
C1 C10 C11 125.6(6)
C9 C10 C11 114.5(6)
C12 C11 C20 118.6(7)
C12 C11 C10 118.9(7)
C20 C11 C10 121.8(6)
C11 C12 O2 119.1(6)
C11 C12 C13 121.8(7)
O2 C12 C13 119.1(7)
C14 C13 C12 119.1(7)
C14 C13 C21 120.0(7)
C12 C13 C21 120.9(7)
C13 C14 C15 121.8(7)
C13 C14 H14 119.1
C15 C14 H14 119.1
C14 C15 C16 122.4(7)
C14 C15 C20 119.2(7)
C16 C15 C20 118.5(8)
C17 C16 C15 120.9(8)
C17 C16 H16 119.6
C15 C16 H16 119.6
C16 C17 C18 120.7(8)
C16 C17 H17 119.7
C18 C17 H17 119.7
C19 C18 C17 120.5(8)
C19 C18 H18 119.8
C17 C18 H18 119.8
C18 C19 C20 120.7(7)
C18 C19 H19 119.6
C20 C19 H19 119.6
C19 C20 C15 118.8(7)
C19 C20 C11 121.9(7)
C15 C20 C11 119.4(7)
O1 C21 N1 122.9(8)
O1 C21 C13 121.0(8)
N1 C21 C13 116.0(7)
N1 C22 C23 105.0(7)
N1 C22 H22A 110.7
C23 C22 H22A 110.7
N1 C22 H22B 110.7
C23 C22 H22B 110.7
H22A C22 H22B 108.8
C24B C23 C22 105.5(16)
C24B C23 C24A 45.2(19)
C22 C23 C24A 102.9(8)
C25 C24A C23 103.5(10)
N1 C25 C24A 102.7(8)
N1 C25 C24B 98.2(15)
C24A C25 C24B 42.7(15)
O2 C26 H26A 109.5
O2 C26 H26B 109.5
H26A C26 H26B 109.5
O2 C26 H26C 109.5
H26A C26 H26C 109.5
H26B C26 H26C 109.5
C28 C27 C30 108.5(6)
C28 C27 C29 108.0(6)
C30 C27 C29 108.9(6)
C28 C27 P1 117.0(5)
C30 C27 P1 104.9(5)
C29 C27 P1 109.4(5)
C27 C28 C31 110.5(6)
C27 C28 H28A 109.6
C31 C28 H28A 109.6
C27 C28 H28B 109.6
C31 C28 H28B 109.6
H28A C28 H28B 108.1
C35 C29 C27 111.2(7)
C35 C29 H29A 109.4
C27 C29 H29A 109.4
C35 C29 H29B 109.4
C27 C29 H29B 109.4
H29A C29 H29B 108.0
C33 C30 C27 110.4(6)
C33 C30 H30A 109.6
C27 C30 H30A 109.6
C33 C30 H30B 109.6
C27 C30 H30B 109.6
H30A C30 H30B 108.1
C32 C31 C36 109.6(7)
C32 C31 C28 110.5(7)
C36 C31 C28 108.9(7)
C32 C31 H31 109.3
C36 C31 H31 109.3
C28 C31 H31 109.3
C31 C32 C33 109.2(7)
C31 C32 H32A 109.8
C33 C32 H32A 109.8
C31 C32 H32B 109.8
C33 C32 H32B 109.8
H32A C32 H32B 108.3
C34 C33 C30 111.5(7)
C34 C33 C32 108.4(7)
C30 C33 C32 108.6(7)
C34 C33 H33 109.4
C30 C33 H33 109.4
C32 C33 H33 109.4
C33 C34 C35 109.9(7)
C33 C34 H34A 109.7
C35 C34 H34A 109.7
C33 C34 H34B 109.7
C35 C34 H34B 109.7
H34A C34 H34B 108.2
C36 C35 C29 109.6(7)
C36 C35 C34 109.1(7)
C29 C35 C34 108.6(7)
C36 C35 H35 109.8
C29 C35 H35 109.8
C34 C35 H35 109.8
C35 C36 C31 109.1(7)
C35 C36 H36A 109.9
C31 C36 H36A 109.9
C35 C36 H36B 109.9
C31 C36 H36B 109.9
H36A C36 H36B 108.3
C40 C37 C39 107.0(6)
C40 C37 C38 108.4(6)
C39 C37 C38 108.4(6)
C40 C37 P1 106.2(5)
C39 C37 P1 118.2(5)
C38 C37 P1 108.2(5)
C41 C38 C37 110.3(6)
C41 C38 H38A 109.6
C37 C38 H38A 109.6
C41 C38 H38B 109.6
C37 C38 H38B 109.6
H38A C38 H38B 108.1
C43 C39 C37 110.6(6)
C43 C39 H39A 109.5
C37 C39 H39A 109.5
C43 C39 H39B 109.5
C37 C39 H39B 109.5
H39A C39 H39B 108.1
C45 C40 C37 111.9(6)
C45 C40 H40A 109.2
C37 C40 H40A 109.2
C45 C40 H40B 109.2
C37 C40 H40B 109.2
H40A C40 H40B 107.9
C46 C41 C42 110.4(7)
C46 C41 C38 109.5(7)
C42 C41 C38 109.2(6)
C46 C41 H41 109.2
C42 C41 H41 109.2
C38 C41 H41 109.2
C43 C42 C41 108.6(6)
C43 C42 H42A 110.0
C41 C42 H42A 110.0
C43 C42 H42B 110.0
C41 C42 H42B 110.0
H42A C42 H42B 108.4
C44 C43 C42 109.9(6)
C44 C43 C39 108.8(6)
C42 C43 C39 110.3(6)
C44 C43 H43 109.3
C42 C43 H43 109.3
C39 C43 H43 109.3
C43 C44 C45 109.8(6)
C43 C44 H44A 109.7
C45 C44 H44A 109.7
C43 C44 H44B 109.7
C45 C44 H44B 109.7
H44A C44 H44B 108.2
C40 C45 C44 109.9(6)
C40 C45 C46 108.7(7)
C44 C45 C46 108.9(7)
C40 C45 H45 109.8
C44 C45 H45 109.8
C46 C45 H45 109.8
C41 C46 C45 109.7(7)
C41 C46 H46A 109.7
C45 C46 H46A 109.7
C41 C46 H46B 109.7
C45 C46 H46B 109.7
H46A C46 H46B 108.2
Cl2 C47 Cl3 111.5(4)
Cl2 C47 H47A 109.3
Cl3 C47 H47A 109.3
Cl2 C47 H47B 109.3
Cl3 C47 H47B 109.3
H47A C47 H47B 108.0
C21 N1 C22 121.8(8)
C21 N1 C25 127.5(8)
C22 N1 C25 110.6(7)
C12 O2 C26 115.8(6)
C1 P1 C37 105.9(3)
C1 P1 C27 107.1(4)
C37 P1 C27 114.5(4)
C1 P1 Au1 113.6(3)
C37 P1 Au1 108.2(3)
C27 P1 Au1 107.7(3)
C23 C24B C25 107(2)

loop_
_geom_bond_atom_site_label_1
_geom_bond_atom_site_label_2
_geom_bond_distance
Au1 P1 2.253(3)
Au1 Cl1 2.294(3)
C1 C10 1.391(10)
C1 C2 1.438(9)
C1 P1 1.828(8)
C2 C3 1.359(10)
C2 H2 0.9500
C3 C4 1.414(10)
C3 H3 0.9500
C4 C5 1.415(10)
C4 C9 1.421(10)
C5 C6 1.368(11)
C5 H5 0.9500
C6 C7 1.399(10)
C6 H6 0.9500
C7 C8 1.372(10)
C7 H7 0.9500
C8 C9 1.413(10)
C8 H8 0.9500
C9 C10 1.449(10)
C10 C11 1.498(9)
C11 C12 1.373(10)
C11 C20 1.437(10)
C12 O2 1.377(9)
C12 C13 1.428(10)
C13 C14 1.362(11)
C13 C21 1.523(11)
C14 C15 1.397(11)
C14 H14 0.9500
C15 C16 1.422(11)
C15 C20 1.428(10)
C16 C17 1.357(13)
C16 H16 0.9500
C17 C18 1.399(13)
C17 H17 0.9500
C18 C19 1.369(11)
C18 H18 0.9500
C19 C20 1.414(11)
C19 H19 0.9500
C21 O1 1.234(9)
C21 N1 1.325(12)
C22 N1 1.469(11)
C22 C23 1.518(14)
C22 H22A 0.9900
C22 H22B 0.9900
C23 C24B 1.36(4)
C23 C24A 1.548(19)
C24A C25 1.488(14)
C25 N1 1.481(11)
C25 C24B 1.60(4)
C26 O2 1.439(9)
C26 H26A 0.9800
C26 H26B 0.9800
C26 H26C 0.9800
C27 C28 1.522(10)
C27 C30 1.535(10)
C27 C29 1.542(10)
C27 P1 1.892(8)
C28 C31 1.535(10)
C28 H28A 0.9900
C28 H28B 0.9900
C29 C35 1.532(11)
C29 H29A 0.9900
C29 H29B 0.9900
C30 C33 1.526(11)
C30 H30A 0.9900
C30 H30B 0.9900
C31 C32 1.526(11)
C31 C36 1.533(12)
C31 H31 1.0000
C32 C33 1.533(11)
C32 H32A 0.9900
C32 H32B 0.9900
C33 C34 1.525(12)
C33 H33 1.0000
C34 C35 1.535(13)
C34 H34A 0.9900
C34 H34B 0.9900
C35 C36 1.530(13)
C35 H35 1.0000
C36 H36A 0.9900
C36 H36B 0.9900
C37 C40 1.541(10)
C37 C39 1.546(10)
C37 C38 1.550(10)
C37 P1 1.887(8)
C38 C41 1.537(10)
C38 H38A 0.9900
C38 H38B 0.9900
C39 C43 1.543(10)
C39 H39A 0.9900
C39 H39B 0.9900
C40 C45 1.519(10)
C40 H40A 0.9900
C40 H40B 0.9900
C41 C46 1.533(13)
C41 C42 1.536(10)
C41 H41 1.0000
C42 C43 1.530(10)
C42 H42A 0.9900
C42 H42B 0.9900
C43 C44 1.526(10)
C43 H43 1.0000
C44 C45 1.531(10)
C44 H44A 0.9900
C44 H44B 0.9900
C45 C46 1.530(12)
C45 H45 1.0000
C46 H46A 0.9900
C46 H46B 0.9900
C47 Cl2 1.756(8)
C47 Cl3 1.766(8)
C47 H47A 0.9900
C47 H47B 0.9900
